data_2209021
loop_
_publ_author_name
'Lindoy, Leonard F.'
'McMurtrie, John C.'
'Schilter, David'

_publ_section_title '[4-(Dimethylamino)pyridine-\k<i>N</i>]bis(pentane-2,4-dionato-\k^2^<i>O</i>,<i>O</i>')copper(II)'
_journal_coeditor_code TK2030
_journal_issue 5
_journal_name_full 'Acta Crystallographica Section E'
_journal_page_first m1142
_journal_page_last m1143
_journal_paper_doi 10.1107/S1600536806014528
_journal_volume 62
_journal_year 2006
_chemical_formula_iupac '[Cu (C5 H7 O2)2 (C7 H10 N2)]'
_chemical_formula_moiety 'C17 H24 Cu N2 O4'
_chemical_formula_sum 'C17 H24 Cu N2 O4'
_chemical_formula_weight 383.92
_chemical_name_systematic
;
[4-(Dimethylamino)pyridine-\kN]bis(pentane-2,4-dionato-\k^2^O,O')copper(II)
;
_space_group_IT_number 43
_symmetry_cell_setting orthorhombic
_symmetry_space_group_name_Hall 'F 2 -2d'
_symmetry_space_group_name_H-M 'F d d 2'
_atom_sites_solution_hydrogens geom
_atom_sites_solution_primary direct
_atom_sites_solution_secondary difmap
_audit_creation_method SHELXL-97
_cell_angle_alpha 90
_cell_angle_beta 90
_cell_angle_gamma 90
_cell_formula_units_Z 8
_cell_length_a 11.3708(11)
_cell_length_b 27.215(3)
_cell_length_c 11.3000(11)
_cell_measurement_reflns_used 6762
_cell_measurement_temperature 150(2)
_cell_measurement_theta_max 28.3
_cell_measurement_theta_min 2.7
_cell_volume 3496.9(6)
_computing_cell_refinement 'SAINT (Siemens, 1995)'
_computing_data_collection 'SMART (Siemens, 1995)'
_computing_data_reduction 'SAINT and XPREP (Siemens, 1995)'
_computing_molecular_graphics 'ORTEP-3 (Farrugia, 1997) and WinGX32 (Farrugia, 1999)'
_computing_publication_material 'enCIFer (Allen <i>et al.</i>,  2004)'
_computing_structure_refinement 'SHELXL97 (Sheldrick, 1997)'
_computing_structure_solution 'SIR97 (Altomare <i>et al.</i>,  1999)'
_diffrn_ambient_temperature 150(2)
_diffrn_measured_fraction_theta_full 0.991
_diffrn_measured_fraction_theta_max 0.983
_diffrn_measurement_device_type 'Bruker SMART 1000 CCD'
_diffrn_measurement_method \w
_diffrn_radiation_monochromator graphite
_diffrn_radiation_source 'sealed tube'
_diffrn_radiation_type MoK\a
_diffrn_radiation_wavelength 0.71073
_diffrn_reflns_av_R_equivalents 0.029
_diffrn_reflns_av_sigmaI/netI 0.031
_diffrn_reflns_limit_h_max 15
_diffrn_reflns_limit_h_min -14
_diffrn_reflns_limit_k_max 36
_diffrn_reflns_limit_k_min -36
_diffrn_reflns_limit_l_max 14
_diffrn_reflns_limit_l_min -15
_diffrn_reflns_number 8108
_diffrn_reflns_theta_full 25.0
_diffrn_reflns_theta_max 28.3
_diffrn_reflns_theta_min 2.7
_diffrn_standards_decay_% 0.20
_diffrn_standards_number 163
_exptl_absorpt_coefficient_mu 1.272
_exptl_absorpt_correction_T_max 0.718
_exptl_absorpt_correction_T_min 0.633
_exptl_absorpt_correction_type multi-scan
_exptl_absorpt_process_details '(SADABS; Sheldrick, 2003)'
_exptl_crystal_colour green
_exptl_crystal_density_diffrn 1.458
_exptl_crystal_density_method 'not measured'
_exptl_crystal_description prism
_exptl_crystal_F_000 1608
_exptl_crystal_size_max 0.49
_exptl_crystal_size_mid 0.32
_exptl_crystal_size_min 0.26
_refine_diff_density_max 0.91
_refine_diff_density_min -0.24
_refine_ls_abs_structure_details 'Flack (1983), 968 Friedel pairs'
_refine_ls_abs_structure_Flack 0.042(11)
_refine_ls_extinction_method none
_refine_ls_goodness_of_fit_ref 1.05
_refine_ls_hydrogen_treatment constr
_refine_ls_matrix_type full
_refine_ls_number_parameters 114
_refine_ls_number_reflns 2107
_refine_ls_number_restraints 1
_refine_ls_restrained_S_all 1.05
_refine_ls_R_factor_all 0.027
_refine_ls_R_factor_gt 0.026
_refine_ls_shift/su_max 0.000
_refine_ls_shift/su_mean 0.000
_refine_ls_structure_factor_coef Fsqd
_refine_ls_weighting_details 'calc w=1/[\s^2^(Fo^2^)+(0.0425P)^2^] where P=(Fo^2^+2Fc^2^)/3'
_refine_ls_weighting_scheme calc
_refine_ls_wR_factor_gt 0.063
_refine_ls_wR_factor_ref 0.064
_reflns_number_gt 2048
_reflns_number_total 2107
_reflns_threshold_expression I>2\s(I)
_cod_data_source_file tk2030.cif
_cod_data_source_block I
_cod_database_code 2209021
_cod_database_fobs_code 2209021

loop_
_symmetry_equiv_pos_as_xyz
'x, y, z'
'-x, -y, z'
'-x+1/4, y+1/4, z+1/4'
'x+1/4, -y+1/4, z+1/4'
'x, y+1/2, z+1/2'
'-x, -y+1/2, z+1/2'
'-x+1/4, y+3/4, z+3/4'
'x+1/4, -y+3/4, z+3/4'
'x+1/2, y, z+1/2'
'-x+1/2, -y, z+1/2'
'-x+3/4, y+1/4, z+3/4'
'x+3/4, -y+1/4, z+3/4'
'x+1/2, y+1/2, z'
'-x+1/2, -y+1/2, z'
'-x+3/4, y+3/4, z+1/4'
'x+3/4, -y+3/4, z+1/4'

loop_
_atom_site_type_symbol
_atom_site_label
_atom_site_fract_x
_atom_site_fract_y
_atom_site_fract_z
_atom_site_U_iso_or_equiv
_atom_site_adp_type
_atom_site_calc_flag
_atom_site_refinement_flags
_atom_site_occupancy
C C1 0.92501(16) 0.36633(6) 1.07938(18) 0.0282(4) Uani d . 1
H H1A 0.9706 0.3856 1.0223 0.042 Uiso calc R 1
H H1B 0.9772 0.3432 1.1201 0.042 Uiso calc R 1
H H1C 0.8889 0.3884 1.1375 0.042 Uiso calc R 1
C C2 0.82995(15) 0.33823(6) 1.01499(15) 0.0216(3) Uani d . 1
C C3 0.71763(17) 0.35940(6) 1.00660(15) 0.0226(3) Uani d . 1
H H3 0.7049 0.3899 1.0454 0.027 Uiso calc R 1
C C4 0.62307(13) 0.33858(6) 0.94479(14) 0.0192(3) Uani d . 1
C C5 0.50990(15) 0.36720(8) 0.93475(18) 0.0266(4) Uani d . 1
H H5A 0.4442 0.3467 0.9614 0.040 Uiso calc R 1
H H5B 0.4973 0.3768 0.8521 0.040 Uiso calc R 1
H H5C 0.5147 0.3967 0.9842 0.040 Uiso calc R 1
C C6 0.65032(16) 0.25476(6) 0.64031(17) 0.0211(3) Uani d . 1
H H6 0.5786 0.2586 0.6825 0.025 Uiso calc R 1
C C7 0.6458(2) 0.25440(6) 0.5187(2) 0.0205(4) Uani d . 1
H H7 0.5722 0.2571 0.4795 0.025 Uiso calc R 1
C C8 0.7500 0.2500 0.4522(3) 0.0195(7) Uani d S 1
C C9 0.6391(3) 0.25096(6) 0.2669(2) 0.0254(5) Uani d . 1
H H9A 0.5992 0.2823 0.2810 0.038 Uiso calc R 1
H H9B 0.5888 0.2239 0.2939 0.038 Uiso calc R 1
H H9C 0.6546 0.2472 0.1820 0.038 Uiso calc R 1
N N1 0.7500 0.2500 0.7030(2) 0.0193(4) Uani d S 1
N N2 0.7500 0.2500 0.3317(3) 0.0238(7) Uani d S 1
O O1 0.86018(10) 0.29770(4) 0.97011(12) 0.0238(3) Uani d . 1
O O2 0.62307(9) 0.29708(4) 0.89236(13) 0.0216(2) Uani d . 1
Cu Cu1 0.7500 0.2500 0.89056(2) 0.01788(9) Uani d S 1

loop_
_atom_site_aniso_label
_atom_site_aniso_U_11
_atom_site_aniso_U_22
_atom_site_aniso_U_33
_atom_site_aniso_U_12
_atom_site_aniso_U_13
_atom_site_aniso_U_23
C1 0.0289(9) 0.0258(8) 0.0300(9) -0.0026(7) -0.0068(7) -0.0047(7)
C2 0.0255(8) 0.0195(7) 0.0197(7) -0.0029(6) -0.0020(6) 0.0009(6)
C3 0.0269(7) 0.0191(8) 0.0217(7) 0.0016(7) 0.0006(6) -0.0028(6)
C4 0.0221(8) 0.0175(7) 0.0179(7) 0.0027(6) 0.0023(6) 0.0022(6)
C5 0.0253(9) 0.0239(9) 0.0307(9) 0.0095(6) 0.0005(6) -0.0044(7)
C6 0.0172(8) 0.0243(8) 0.0218(8) 0.0019(5) 0.0051(6) -0.0016(7)
C7 0.0105(9) 0.0279(9) 0.0231(10) -0.0004(6) -0.0030(7) -0.0013(7)
C8 0.0226(18) 0.0161(15) 0.0198(14) -0.0007(7) 0.000 0.000
C9 0.0266(12) 0.0321(12) 0.0176(10) -0.0018(6) -0.0069(9) -0.0003(7)
N1 0.0205(10) 0.0159(9) 0.0213(10) 0.0008(6) 0.000 0.000
N2 0.0140(14) 0.0408(19) 0.0165(12) 0.0011(7) 0.000 0.000
O1 0.0203(5) 0.0210(6) 0.0301(7) 0.0014(4) -0.0044(5) -0.0042(5)
O2 0.0188(5) 0.0185(5) 0.0275(6) 0.0041(4) -0.0002(5) -0.0039(5)
Cu1 0.01620(12) 0.01505(13) 0.02238(13) 0.00286(10) 0.000 0.000

loop_
_atom_type_symbol
_atom_type_description
_atom_type_scat_dispersion_real
_atom_type_scat_dispersion_imag
_atom_type_scat_source
C C 0.0033 0.0016 'International Tables Vol C Tables 4.2.6.8 and 6.1.1.4'
H H 0.0000 0.0000 'International Tables Vol C Tables 4.2.6.8 and 6.1.1.4'
N N 0.0061 0.0033 'International Tables Vol C Tables 4.2.6.8 and 6.1.1.4'
O O 0.0106 0.0060 'International Tables Vol C Tables 4.2.6.8 and 6.1.1.4'
Cu Cu 0.3201 1.2651 'International Tables Vol C Tables 4.2.6.8 and 6.1.1.4'

loop_
_geom_angle_atom_site_label_1
_geom_angle_atom_site_label_2
_geom_angle_atom_site_label_3
_geom_angle_site_symmetry_1
_geom_angle_site_symmetry_3
_geom_angle
_geom_angle_publ_flag
C2 C1 H1A . . 109.5 ?
C2 C1 H1B . . 109.5 ?
H1A C1 H1B . . 109.5 ?
C2 C1 H1C . . 109.5 ?
H1A C1 H1C . . 109.5 ?
H1B C1 H1C . . 109.5 ?
O1 C2 C3 . . 125.40(15) ?
O1 C2 C1 . . 116.18(15) ?
C3 C2 C1 . . 118.39(15) ?
C4 C3 C2 . . 124.43(16) ?
C4 C3 H3 . . 117.8 ?
C2 C3 H3 . . 117.8 ?
O2 C4 C3 . . 126.12(15) ?
O2 C4 C5 . . 114.98(14) ?
C3 C4 C5 . . 118.88(16) ?
C4 C5 H5A . . 109.5 ?
C4 C5 H5B . . 109.5 ?
H5A C5 H5B . . 109.5 ?
C4 C5 H5C . . 109.5 ?
H5A C5 H5C . . 109.5 ?
H5B C5 H5C . . 109.5 ?
N1 C6 C7 . . 123.93(19) ?
N1 C6 H6 . . 118.0 ?
C7 C6 H6 . . 118.0 ?
C6 C7 C8 . . 120.2(2) ?
C6 C7 H7 . . 119.9 ?
C8 C7 H7 . . 119.9 ?
N2 C8 C7 . 14_655 122.27(18) ?
N2 C8 C7 . . 122.27(18) ?
C7 C8 C7 14_655 . 115.5(4) ?
N2 C9 H9A . . 109.5 ?
N2 C9 H9B . . 109.5 ?
H9A C9 H9B . . 109.5 ?
N2 C9 H9C . . 109.5 ?
H9A C9 H9C . . 109.5 ?
H9B C9 H9C . . 109.5 ?
C6 N1 C6 . 14_655 116.3(2) ?
C6 N1 Cu1 . . 121.86(11) ?
C6 N1 Cu1 14_655 . 121.86(11) ?
C8 N2 C9 . . 120.16(17) ?
C8 N2 C9 . 14_655 120.16(17) ?
C9 N2 C9 . 14_655 119.7(3) ?
C2 O1 Cu1 . . 124.96(11) ?
C4 O2 Cu1 . . 126.36(10) ?
O2 Cu1 O1 . 14_655 87.60(5) n
O2 Cu1 O1 14_655 14_655 91.86(5) n
O1 Cu1 O1 . 14_655 127.03(8) ?
O2 Cu1 N1 14_655 . 90.60(5) n
O1 Cu1 N1 14_655 . 116.48(4) n
O1 Cu1 O2 . . 91.86(5) y
O1 Cu1 N1 . . 116.48(4) y
O1 Cu1 O2 14_655 . 87.60(5) y
O2 Cu1 N1 . . 90.60(5) y
O2 Cu1 O2 . 14_655 178.79(9) y

loop_
_geom_bond_atom_site_label_1
_geom_bond_atom_site_label_2
_geom_bond_site_symmetry_2
_geom_bond_distance
_geom_bond_publ_flag
C1 C2 . 1.511(2) ?
C1 H1A . 0.9800 ?
C1 H1B . 0.9800 ?
C1 H1C . 0.9800 ?
C2 O1 . 1.262(2) ?
C2 C3 . 1.404(2) ?
C3 C4 . 1.402(2) ?
C3 H3 . 0.9500 ?
C4 O2 . 1.275(2) ?
C4 C5 . 1.508(2) ?
C5 H5A . 0.9800 ?
C5 H5B . 0.9800 ?
C5 H5C . 0.9800 ?
C6 N1 . 1.343(2) ?
C6 C7 . 1.375(3) ?
C6 H6 . 0.9500 ?
C7 C8 . 1.408(3) ?
C7 H7 . 0.9500 ?
C8 N2 . 1.361(3) ?
C9 N2 . 1.459(3) ?
C9 H9A . 0.9800 ?
C9 H9B . 0.9800 ?
C9 H9C . 0.9800 ?
N1 C6 14_655 1.343(2) ?
N2 C9 14_655 1.459(3) ?
Cu1 O1 14_655 2.0156(12) n
Cu1 O2 14_655 1.9301(10) n
Cu1 O1 . 2.0156(12) y
Cu1 O2 . 1.9301(10) y
Cu1 N1 . 2.119(2) y
C8 C7 14_655 1.408(3) ?

loop_
_geom_torsion_atom_site_label_1
_geom_torsion_atom_site_label_2
_geom_torsion_atom_site_label_3
_geom_torsion_atom_site_label_4
_geom_torsion_site_symmetry_1
_geom_torsion_site_symmetry_4
_geom_torsion
O1 C2 C3 C4 . . -1.1(3)
C1 C2 C3 C4 . . 176.81(16)
C2 C3 C4 O2 . . 3.3(3)
C2 C3 C4 C5 . . -175.16(17)
N1 C6 C7 C8 . . -1.5(3)
C6 C7 C8 N2 . . -179.28(12)
C6 C7 C8 C7 . 14_655 0.72(12)
C7 C6 N1 C6 . 14_655 0.78(13)
C7 C6 N1 Cu1 . . -179.22(13)
C7 C8 N2 C9 14_655 . 175.41(11)
C7 C8 N2 C9 . . -4.59(11)
C7 C8 N2 C9 14_655 14_655 -4.59(11)
C7 C8 N2 C9 . 14_655 175.41(11)
C3 C2 O1 Cu1 . . -7.0(2)
C1 C2 O1 Cu1 . . 174.97(11)
C3 C4 O2 Cu1 . . 3.5(2)
C5 C4 O2 Cu1 . . -177.97(13)
C4 O2 Cu1 O1 . . -8.17(14)
C4 O2 Cu1 O1 . 14_655 118.83(14)
C4 O2 Cu1 N1 . . -124.69(13)
C2 O1 Cu1 O2 . . 9.92(15)
C2 O1 Cu1 O2 . 14_655 -169.00(14)
C2 O1 Cu1 O1 . 14_655 -78.48(14)
C2 O1 Cu1 N1 . . 101.52(14)
C6 N1 Cu1 O2 . . -35.08(9)
C6 N1 Cu1 O2 14_655 . 144.92(9)
C6 N1 Cu1 O2 . 14_655 144.92(9)
C6 N1 Cu1 O2 14_655 14_655 -35.08(9)
C6 N1 Cu1 O1 . . -127.46(8)
C6 N1 Cu1 O1 14_655 . 52.54(8)
C6 N1 Cu1 O1 . 14_655 52.54(8)
C6 N1 Cu1 O1 14_655 14_655 -127.46(8)
